data_4103529
loop_
_publ_author_name
'Zhenfeng Zhang'
'Fang Xie'
'Jia Jia'
'Wanbin Zhang'

_publ_section_title
;
 Chiral Bicycle Imidazole Nucleophilic Catalysts: Rational Design, Facile
 Synthesis, and Successful Application in Asymmetric Steglich
 Rearrangement
;
_journal_name_full 'Journal of the American Chemical Society'
_journal_page_first 15939
_journal_page_last 15941
_journal_paper_doi 10.1021/ja109069k
_journal_volume 132
_journal_year 2010
_chemical_absolute_configuration ad
_chemical_formula_sum 'C6 H8 N2 O'
_chemical_formula_weight 124.14
_chemical_name_systematic
; 
 ? 
;
_space_group_IT_number 4
_symmetry_space_group_name_Hall 'P 2yb'
_symmetry_space_group_name_H-M 'P 1 21 1'
_atom_sites_solution_hydrogens geom
_atom_sites_solution_primary direct
_atom_sites_solution_secondary difmap
_audit_creation_method SHELXL-97
_cell_angle_alpha 90.00
_cell_angle_beta 91.179(11)
_cell_angle_gamma 90.00
_cell_formula_units_Z 8
_cell_length_a 7.6610(15)
_cell_length_b 10.065(2)
_cell_length_c 16.229(3)
_cell_measurement_temperature 296(2)
_cell_volume 1251.1(4)
_computing_structure_refinement 'SHELXL-97 (Sheldrick, 1997)'
_computing_structure_solution 'SHELXS-97 (Sheldrick, 1990)'
_diffrn_ambient_temperature 296(2)
_diffrn_measured_fraction_theta_full 0.902
_diffrn_measured_fraction_theta_max 0.902
_diffrn_radiation_monochromator graphite
_diffrn_radiation_source 'fine-focus sealed tube'
_diffrn_radiation_type CuK\a
_diffrn_radiation_wavelength 1.54178
_diffrn_reflns_av_R_equivalents 0.0000
_diffrn_reflns_av_sigmaI/netI 0.0330
_diffrn_reflns_limit_h_max 8
_diffrn_reflns_limit_h_min -8
_diffrn_reflns_limit_k_max 11
_diffrn_reflns_limit_k_min -11
_diffrn_reflns_limit_l_max 18
_diffrn_reflns_limit_l_min -17
_diffrn_reflns_number 4093
_diffrn_reflns_theta_full 60.46
_diffrn_reflns_theta_max 60.46
_diffrn_reflns_theta_min 5.17
_exptl_absorpt_coefficient_mu 0.764
_exptl_absorpt_correction_T_max 0.9414
_exptl_absorpt_correction_T_min 0.8940
_exptl_absorpt_correction_type multi-scan
_exptl_crystal_density_diffrn 1.318
_exptl_crystal_density_method 'not measured'
_exptl_crystal_F_000 528
_exptl_crystal_size_max 0.15
_exptl_crystal_size_mid 0.15
_exptl_crystal_size_min 0.08
_refine_diff_density_max 0.583
_refine_diff_density_min -0.600
_refine_diff_density_rms 0.209
_refine_ls_abs_structure_details 'Flack H D (1983), Acta Cryst. A39, 876-881'
_refine_ls_abs_structure_Flack 0.0(2)
_refine_ls_extinction_coef 0.082(5)
_refine_ls_extinction_expression Fc^*^=kFc[1+0.001xFc^2^\l^3^/sin(2\q)]^-1/4^
_refine_ls_extinction_method SHELXL
_refine_ls_goodness_of_fit_ref 1.150
_refine_ls_hydrogen_treatment constr
_refine_ls_matrix_type full
_refine_ls_number_parameters 331
_refine_ls_number_reflns 4093
_refine_ls_number_restraints 1
_refine_ls_restrained_S_all 1.150
_refine_ls_R_factor_all 0.0485
_refine_ls_R_factor_gt 0.0389
_refine_ls_shift/su_max 0.001
_refine_ls_shift/su_mean 0.000
_refine_ls_structure_factor_coef Fsqd
_refine_ls_weighting_details 'calc w=1/[\s^2^(Fo^2^)+(0.0820P)^2^+0.0094P] where P=(Fo^2^+2Fc^2^)/3'
_refine_ls_weighting_scheme calc
_refine_ls_wR_factor_gt 0.1026
_refine_ls_wR_factor_ref 0.1176
_reflns_number_gt 3877
_reflns_number_total 4093
_reflns_threshold_expression >2sigma(I)
_cod_data_source_file ja109069k_si_001.cif
_cod_data_source_block 00708a
_cod_original_cell_volume 1251.2(4)
_cod_database_code 4103529

loop_
_symmetry_equiv_pos_as_xyz
'x, y, z'
'-x, y+1/2, -z'

loop_
_atom_site_label
_atom_site_type_symbol
_atom_site_fract_x
_atom_site_fract_y
_atom_site_fract_z
_atom_site_U_iso_or_equiv
_atom_site_adp_type
_atom_site_occupancy
_atom_site_symmetry_multiplicity
_atom_site_calc_flag
_atom_site_refinement_flags
O4 O 0.6766(2) -0.03691(19) 0.05425(10) 0.0887(5) Uani 1 1 d .
H4 H 0.6493 -0.0742 0.0970 0.133 Uiso 1 1 calc R
N7 N 1.0422(3) 0.0516(2) 0.13634(11) 0.0778(5) Uani 1 1 d .
N1 N 0.5760(2) 0.8511(2) 0.20255(12) 0.0750(5) Uani 1 1 d .
N2 N 0.6168(3) 0.7267(2) 0.31210(11) 0.0761(5) Uani 1 1 d .
O1 O 0.99257(18) 0.82441(18) 0.22632(11) 0.0820(5) Uani 1 1 d .
H1 H 1.0137 0.8926 0.2007 0.123 Uiso 1 1 calc R
C1 C 0.8681(3) 0.8518(2) 0.28690(14) 0.0699(5) Uani 1 1 d .
H1A H 0.8739 0.9456 0.3028 0.084 Uiso 1 1 calc R
C2 C 0.6853(2) 0.8155(2) 0.26095(13) 0.0629(5) Uani 1 1 d .
C3 C 0.4270(3) 0.7792(3) 0.21873(18) 0.0904(8) Uani 1 1 d .
H3 H 0.3245 0.7827 0.1871 0.108 Uiso 1 1 calc R
C4 C 0.4499(3) 0.7042(3) 0.28551(18) 0.0962(9) Uani 1 1 d .
H4A H 0.3686 0.6480 0.3091 0.115 Uiso 1 1 calc R
C5 C 0.7336(4) 0.6846(3) 0.37831(16) 0.0928(8) Uani 1 1 d .
H5A H 0.7552 0.5897 0.3758 0.111 Uiso 1 1 calc R
H5B H 0.6864 0.7064 0.4316 0.111 Uiso 1 1 calc R
C6 C 0.8991(4) 0.7630(3) 0.36258(18) 0.0968(8) Uani 1 1 d .
H6A H 0.9952 0.7026 0.3529 0.116 Uiso 1 1 calc R
H6B H 0.9288 0.8171 0.4103 0.116 Uiso 1 1 calc R
N3 N 0.6184(2) 0.3476(2) 0.22327(12) 0.0782(5) Uani 1 1 d .
N4 N 0.8397(2) 0.46497(19) 0.17913(11) 0.0723(5) Uani 1 1 d .
O2 O 0.9002(2) 0.34411(18) 0.37169(9) 0.0847(5) Uani 1 1 d .
H2 H 0.8488 0.2790 0.3894 0.127 Uiso 1 1 calc R
C7 C 0.9322(3) 0.3262(2) 0.28720(13) 0.0712(5) Uani 1 1 d .
H7 H 0.9596 0.2330 0.2757 0.085 Uiso 1 1 calc R
C8 C 0.7857(3) 0.3732(2) 0.23236(12) 0.0658(5) Uani 1 1 d .
C9 C 0.5642(3) 0.4287(3) 0.15950(16) 0.0887(8) Uani 1 1 d .
H9 H 0.4506 0.4326 0.1383 0.106 Uiso 1 1 calc R
C10 C 0.6988(4) 0.5018(3) 0.13196(16) 0.0900(8) Uani 1 1 d .
H10 H 0.6959 0.5641 0.0897 0.108 Uiso 1 1 calc R
C11 C 1.0253(3) 0.4935(3) 0.18503(15) 0.0822(7) Uani 1 1 d .
H11A H 1.0462 0.5880 0.1917 0.099 Uiso 1 1 calc R
H11B H 1.0850 0.4624 0.1366 0.099 Uiso 1 1 calc R
C12 C 1.0836(4) 0.4174(3) 0.26086(19) 0.0951(8) Uani 1 1 d .
H12A H 1.1138 0.4787 0.3050 0.114 Uiso 1 1 calc R
H12B H 1.1858 0.3645 0.2489 0.114 Uiso 1 1 calc R
N5 N 0.7347(3) 0.1153(2) 0.43113(11) 0.0780(5) Uani 1 1 d .
N6 N 0.5194(3) -0.01576(19) 0.46813(11) 0.0811(6) Uani 1 1 d .
O3 O 0.4023(2) 0.23595(18) 0.33585(11) 0.0845(5) Uani 1 1 d .
H3A H 0.4758 0.2683 0.3058 0.127 Uiso 1 1 calc R
C13 C 0.4399(3) 0.1020(2) 0.34897(13) 0.0714(6) Uani 1 1 d .
H13 H 0.4741 0.0604 0.2971 0.086 Uiso 1 1 calc R
C14 C 0.5738(3) 0.0750(2) 0.41398(12) 0.0665(5) Uani 1 1 d .
C15 C 0.7833(4) 0.0432(3) 0.50048(15) 0.0894(7) Uani 1 1 d .
H15 H 0.8913 0.0496 0.5274 0.107 Uiso 1 1 calc R
C16 C 0.6526(4) -0.0376(3) 0.52364(14) 0.0947(8) Uani 1 1 d .
H16 H 0.6532 -0.0959 0.5681 0.114 Uiso 1 1 calc R
C17 C 0.3442(4) -0.0660(3) 0.44982(17) 0.0970(9) Uani 1 1 d .
H17A H 0.2716 -0.0626 0.4981 0.116 Uiso 1 1 calc R
H17B H 0.3476 -0.1565 0.4294 0.116 Uiso 1 1 calc R
C18 C 0.2792(4) 0.0291(3) 0.38383(18) 0.0983(8) Uani 1 1 d .
H18A H 0.1989 0.0928 0.4071 0.118 Uiso 1 1 calc R
H18B H 0.2184 -0.0192 0.3402 0.118 Uiso 1 1 calc R
N8 N 0.9946(3) 0.19919(18) 0.03898(10) 0.0757(5) Uani 1 1 d .
C19 C 0.7328(3) 0.0935(2) 0.07216(13) 0.0735(6) Uani 1 1 d .
H19A H 0.6689 0.1296 0.1188 0.088 Uiso 1 1 calc R
C20 C 0.9256(3) 0.1061(2) 0.08716(12) 0.0690(5) Uani 1 1 d .
C21 C 1.1972(3) 0.1146(3) 0.11712(16) 0.0863(7) Uani 1 1 d .
H21 H 1.3051 0.0964 0.1420 0.104 Uiso 1 1 calc R
C22 C 1.1699(3) 0.2060(3) 0.05726(15) 0.0855(7) Uani 1 1 d .
H22 H 1.2520 0.2615 0.0336 0.103 Uiso 1 1 calc R
C23 C 0.8701(4) 0.2648(3) -0.01562(15) 0.0947(8) Uani 1 1 d .
H23A H 0.9084 0.2626 -0.0722 0.114 Uiso 1 1 calc R
H23B H 0.8521 0.3564 0.0007 0.114 Uiso 1 1 calc R
C24 C 0.7065(4) 0.1835(3) -0.00526(17) 0.1020(9) Uani 1 1 d .
H24A H 0.6850 0.1292 -0.0538 0.122 Uiso 1 1 calc R
H24B H 0.6070 0.2416 0.0019 0.122 Uiso 1 1 calc R

loop_
_atom_site_aniso_label
_atom_site_aniso_U_11
_atom_site_aniso_U_22
_atom_site_aniso_U_33
_atom_site_aniso_U_23
_atom_site_aniso_U_13
_atom_site_aniso_U_12
O4 0.1001(12) 0.0889(12) 0.0772(10) -0.0163(8) -0.0006(8) -0.0143(10)
N7 0.0796(12) 0.0792(13) 0.0746(11) 0.0046(9) 0.0043(9) -0.0080(10)
N1 0.0589(10) 0.0838(13) 0.0825(12) -0.0096(9) 0.0040(9) -0.0008(9)
N2 0.0804(12) 0.0736(11) 0.0752(11) -0.0108(9) 0.0193(9) -0.0116(10)
O1 0.0604(8) 0.0744(10) 0.1123(12) 0.0126(8) 0.0238(8) 0.0117(8)
C1 0.0580(11) 0.0632(12) 0.0887(13) -0.0024(10) 0.0059(9) 0.0047(10)
C2 0.0559(11) 0.0583(12) 0.0752(12) -0.0071(8) 0.0142(9) 0.0011(9)
C3 0.0592(13) 0.117(2) 0.0948(18) -0.0335(15) 0.0043(12) -0.0136(12)
C4 0.0832(17) 0.106(2) 0.100(2) -0.0274(16) 0.0290(14) -0.0361(15)
C5 0.114(2) 0.0790(17) 0.0856(16) 0.0068(12) 0.0177(14) 0.0056(15)
C6 0.0860(17) 0.112(2) 0.0926(18) 0.0103(14) 0.0025(14) 0.0174(15)
N3 0.0721(11) 0.0814(13) 0.0810(12) 0.0067(9) -0.0007(9) 0.0011(10)
N4 0.0781(11) 0.0677(11) 0.0715(10) 0.0073(8) 0.0121(8) 0.0109(10)
O2 0.1073(12) 0.0815(10) 0.0649(9) -0.0066(7) -0.0048(7) -0.0123(9)
C7 0.0816(13) 0.0613(12) 0.0705(12) -0.0013(9) -0.0026(10) 0.0059(11)
C8 0.0751(13) 0.0568(11) 0.0658(11) -0.0014(8) 0.0058(9) 0.0022(10)
C9 0.0724(14) 0.108(2) 0.0850(16) 0.0136(13) -0.0004(12) 0.0189(13)
C10 0.0971(17) 0.0945(18) 0.0786(15) 0.0223(12) 0.0086(13) 0.0265(15)
C11 0.0815(14) 0.0759(15) 0.0897(16) -0.0022(11) 0.0188(12) -0.0041(12)
C12 0.0741(15) 0.104(2) 0.1071(19) 0.0102(15) 0.0012(14) -0.0038(13)
N5 0.0916(14) 0.0755(12) 0.0665(11) 0.0015(8) -0.0040(9) -0.0023(10)
N6 0.1167(16) 0.0659(11) 0.0610(10) -0.0028(7) 0.0143(10) -0.0082(11)
O3 0.0817(10) 0.0815(11) 0.0907(10) 0.0069(8) 0.0138(8) 0.0167(9)
C13 0.0780(13) 0.0744(14) 0.0619(11) -0.0090(9) 0.0037(9) 0.0040(11)
C14 0.0826(14) 0.0597(11) 0.0575(10) -0.0037(8) 0.0076(9) -0.0019(10)
C15 0.114(2) 0.0856(16) 0.0678(13) -0.0021(11) -0.0161(13) 0.0065(15)
C16 0.150(2) 0.0806(16) 0.0534(12) 0.0059(10) -0.0028(13) 0.0049(17)
C17 0.121(2) 0.0789(17) 0.0927(17) -0.0114(12) 0.0299(15) -0.0247(16)
C18 0.0890(17) 0.105(2) 0.1012(18) -0.0086(15) 0.0071(14) -0.0188(15)
N8 0.0992(14) 0.0671(11) 0.0614(10) -0.0024(7) 0.0151(9) -0.0045(10)
C19 0.0782(13) 0.0787(15) 0.0637(12) -0.0108(9) 0.0042(10) 0.0032(11)
C20 0.0870(14) 0.0622(12) 0.0582(11) -0.0058(8) 0.0114(10) -0.0025(11)
C21 0.0792(16) 0.0912(17) 0.0888(16) -0.0070(12) 0.0076(12) -0.0125(13)
C22 0.0956(18) 0.0828(16) 0.0791(15) -0.0082(11) 0.0244(13) -0.0207(13)
C23 0.132(2) 0.0833(17) 0.0697(15) 0.0054(11) 0.0084(14) 0.0081(16)
C24 0.117(2) 0.104(2) 0.0844(17) 0.0062(14) -0.0040(15) 0.0191(18)

loop_
_atom_type_symbol
_atom_type_description
_atom_type_scat_dispersion_real
_atom_type_scat_dispersion_imag
_atom_type_scat_source
C C 0.0181 0.0091 'International Tables Vol C Tables 4.2.6.8 and 6.1.1.4'
H H 0.0000 0.0000 'International Tables Vol C Tables 4.2.6.8 and 6.1.1.4'
N N 0.0311 0.0180 'International Tables Vol C Tables 4.2.6.8 and 6.1.1.4'
O O 0.0492 0.0322 'International Tables Vol C Tables 4.2.6.8 and 6.1.1.4'

loop_
_geom_angle_atom_site_label_1
_geom_angle_atom_site_label_2
_geom_angle_atom_site_label_3
_geom_angle
C19 O4 H4 109.5
C20 N7 C21 104.4(2)
C2 N1 C3 103.8(2)
C2 N2 C4 107.1(2)
C2 N2 C5 114.38(19)
C4 N2 C5 138.6(2)
C1 O1 H1 109.5
O1 C1 C2 113.43(19)
O1 C1 C6 110.42(19)
C2 C1 C6 102.20(19)
O1 C1 H1A 110.2
C2 C1 H1A 110.2
C6 C1 H1A 110.2
N1 C2 N2 112.45(18)
N1 C2 C1 136.1(2)
N2 C2 C1 111.4(2)
C4 C3 N1 110.9(2)
C4 C3 H3 124.5
N1 C3 H3 124.5
C3 C4 N2 105.7(2)
C3 C4 H4A 127.1
N2 C4 H4A 127.1
N2 C5 C6 103.2(2)
N2 C5 H5A 111.1
C6 C5 H5A 111.1
N2 C5 H5B 111.1
C6 C5 H5B 111.1
H5A C5 H5B 109.1
C5 C6 C1 108.7(2)
C5 C6 H6A 109.9
C1 C6 H6A 109.9
C5 C6 H6B 109.9
C1 C6 H6B 109.9
H6A C6 H6B 108.3
C8 N3 C9 104.3(2)
C8 N4 C10 107.39(19)
C8 N4 C11 114.20(19)
C10 N4 C11 138.4(2)
C7 O2 H2 109.5
O2 C7 C8 113.29(19)
O2 C7 C12 109.8(2)
C8 C7 C12 101.87(19)
O2 C7 H7 110.5
C8 C7 H7 110.5
C12 C7 H7 110.5
N3 C8 N4 112.2(2)
N3 C8 C7 136.41(19)
N4 C8 C7 111.40(19)
C10 C9 N3 110.6(2)
C10 C9 H9 124.7
N3 C9 H9 124.7
C9 C10 N4 105.5(2)
C9 C10 H10 127.2
N4 C10 H10 127.2
N4 C11 C12 103.10(19)
N4 C11 H11A 111.1
C12 C11 H11A 111.1
N4 C11 H11B 111.1
C12 C11 H11B 111.1
H11A C11 H11B 109.1
C11 C12 C7 108.4(2)
C11 C12 H12A 110.0
C7 C12 H12A 110.0
C11 C12 H12B 110.0
C7 C12 H12B 110.0
H12A C12 H12B 108.4
C14 N5 C15 104.2(2)
C14 N6 C16 107.7(2)
C14 N6 C17 113.6(2)
C16 N6 C17 138.6(2)
C13 O3 H3A 109.5
O3 C13 C14 115.1(2)
O3 C13 C18 110.5(2)
C14 C13 C18 101.38(19)
O3 C13 H13 109.9
C14 C13 H13 109.9
C18 C13 H13 109.9
N5 C14 N6 111.9(2)
N5 C14 C13 136.3(2)
N6 C14 C13 111.8(2)
C16 C15 N5 110.7(3)
C16 C15 H15 124.6
N5 C15 H15 124.6
C15 C16 N6 105.6(2)
C15 C16 H16 127.2
N6 C16 H16 127.2
N6 C17 C18 102.3(2)
N6 C17 H17A 111.3
C18 C17 H17A 111.3
N6 C17 H17B 111.3
C18 C17 H17B 111.3
H17A C17 H17B 109.2
C17 C18 C13 107.8(2)
C17 C18 H18A 110.2
C13 C18 H18A 110.2
C17 C18 H18B 110.2
C13 C18 H18B 110.2
H18A C18 H18B 108.5
C20 N8 C22 107.8(2)
C20 N8 C23 114.4(2)
C22 N8 C23 137.7(2)
O4 C19 C20 114.1(2)
O4 C19 C24 109.9(2)
C20 C19 C24 101.1(2)
O4 C19 H19A 110.4
C20 C19 H19A 110.4
C24 C19 H19A 110.4
N7 C20 N8 112.2(2)
N7 C20 C19 136.4(2)
N8 C20 C19 111.4(2)
C22 C21 N7 110.6(3)
C22 C21 H21 124.7
N7 C21 H21 124.7
C21 C22 N8 105.0(2)
C21 C22 H22 127.5
N8 C22 H22 127.5
N8 C23 C24 102.9(2)
N8 C23 H23A 111.2
C24 C23 H23A 111.2
N8 C23 H23B 111.2
C24 C23 H23B 111.2
H23A C23 H23B 109.1
C23 C24 C19 108.1(2)
C23 C24 H24A 110.1
C19 C24 H24A 110.1
C23 C24 H24B 110.1
C19 C24 H24B 110.1
H24A C24 H24B 108.4

loop_
_geom_bond_atom_site_label_1
_geom_bond_atom_site_label_2
_geom_bond_distance
O4 C19 1.410(3)
O4 H4 0.8200
N7 C20 1.307(3)
N7 C21 1.387(3)
N1 C2 1.302(3)
N1 C3 1.381(3)
N2 C2 1.335(3)
N2 C4 1.360(3)
N2 C5 1.448(4)
O1 C1 1.410(2)
O1 H1 0.8200
C1 C2 1.500(3)
C1 C6 1.534(4)
C1 H1A 0.9800
C3 C4 1.329(5)
C3 H3 0.9300
C4 H4A 0.9300
C5 C6 1.519(4)
C5 H5A 0.9700
C5 H5B 0.9700
C6 H6A 0.9700
C6 H6B 0.9700
N3 C8 1.313(3)
N3 C9 1.376(3)
N4 C8 1.336(3)
N4 C10 1.362(3)
N4 C11 1.451(3)
O2 C7 1.409(3)
O2 H2 0.8200
C7 C8 1.495(3)
C7 C12 1.547(4)
C7 H7 0.9800
C9 C10 1.350(4)
C9 H9 0.9300
C10 H10 0.9300
C11 C12 1.509(4)
C11 H11A 0.9700
C11 H11B 0.9700
C12 H12A 0.9700
C12 H12B 0.9700
N5 C14 1.321(3)
N5 C15 1.384(3)
N6 C14 1.340(3)
N6 C16 1.365(4)
N6 C17 1.460(4)
O3 C13 1.394(3)
O3 H3A 0.8200
C13 C14 1.482(3)
C13 C18 1.550(3)
C13 H13 0.9800
C15 C16 1.349(4)
C15 H15 0.9300
C16 H16 0.9300
C17 C18 1.513(5)
C17 H17A 0.9700
C17 H17B 0.9700
C18 H18A 0.9700
C18 H18B 0.9700
N8 C20 1.336(3)
N8 C22 1.371(3)
N8 C23 1.448(3)
C19 C20 1.497(3)
C19 C24 1.559(4)
C19 H19A 0.9800
C21 C22 1.352(4)
C21 H21 0.9300
C22 H22 0.9300
C23 C24 1.509(4)
C23 H23A 0.9700
C23 H23B 0.9700
C24 H24A 0.9700
C24 H24B 0.9700

loop_
_geom_hbond_atom_site_label_D
_geom_hbond_atom_site_label_H
_geom_hbond_atom_site_label_A
_geom_hbond_distance_DH
_geom_hbond_distance_HA
_geom_hbond_distance_DA
_geom_hbond_angle_DHA
_geom_hbond_site_symmetry_A
O4 H4 N1 0.82 1.96 2.781(3) 175.1 1_545
O1 H1 N7 0.82 1.93 2.744(3) 174.8 1_565
O2 H2 N5 0.82 1.99 2.809(3) 177.1 .
O3 H3A N3 0.82 1.92 2.732(3) 171.1 .
